data_2001322
loop_
_publ_author_name
'Kawata, T.'
'Ohba, S.'
'Umehara, M.'
'Honnami, H.'

_publ_section_title
;Three isomers of tricyclo[10.3.0.0^4,9^]pentadecane-2,10-dione, (I), (II) and
 (III), and
 <i>cis</i>-<i>cisoid</i>-<i>cis</i>-9-hydroxy-9-methyltricyclo[9.3.0.0^3,7^]tetradecan-2-one,
 (IV)
;
_journal_issue 10
_journal_name_full 'Acta Crystallographica Section C'
_journal_page_first 1854
_journal_page_last 1857
_journal_paper_doi 10.1107/S0108270193003750
_journal_volume 49
_journal_year 1993
_chemical_formula_sum 'C15 H22 O2'
_chemical_formula_weight 234.3
_space_group_IT_number 14
_space_group_name_Hall '-P 2yn'
_space_group_name_H-M_alt 'P 1 21/n 1'
_symmetry_cell_setting monoclinic
_symmetry_space_group_name_Hall '-P 2yn'
_symmetry_space_group_name_H-M 'P 1 21/n 1'
_atom_type_scat_source IntTabIV
_cell_angle_alpha 90.
_cell_angle_beta 94.92(2)
_cell_angle_gamma 90.
_cell_formula_units_Z 4
_cell_length_a 18.730(3)
_cell_length_b 9.630(2)
_cell_length_c 7.2180(10)
_cell_measurement_reflns_used 25
_cell_measurement_temperature 297(2)
_cell_measurement_theta_max 15
_cell_measurement_theta_min 10
_cell_volume 1297.1(4)
_diffrn_measurement_device 'Rigaku AFC-5 four-circle'
_diffrn_measurement_method \w
_diffrn_radiation_type MoK\a
_diffrn_radiation_wavelength 0.71073
_diffrn_reflns_av_R_equivalents 0.013
_diffrn_reflns_limit_h_max 24
_diffrn_reflns_limit_h_min -24
_diffrn_reflns_limit_k_max 0
_diffrn_reflns_limit_k_min -12
_diffrn_reflns_limit_l_max 9
_diffrn_reflns_limit_l_min 0
_diffrn_reflns_number 3224
_diffrn_reflns_theta_max 27.5
_diffrn_standards_decay_% 0.978-1.002
_diffrn_standards_interval_count 100
_diffrn_standards_number 5
_exptl_absorpt_coefficient_mu 0.072
_exptl_absorpt_correction_T_max 0.992
_exptl_absorpt_correction_T_min 0.958
_exptl_absorpt_correction_type integration
_exptl_crystal_colour Colourless
_exptl_crystal_density_diffrn 1.200
_exptl_crystal_description Plate
_exptl_crystal_size_max 0.70
_exptl_crystal_size_mid 0.40
_exptl_crystal_size_min 0.10
_refine_diff_density_max 0.17
_refine_diff_density_min -0.16
_refine_ls_extinction_method none
_refine_ls_goodness_of_fit_obs 3.15
_refine_ls_hydrogen_treatment refall
_refine_ls_number_parameters 243
_refine_ls_number_reflns 1225
_refine_ls_R_factor_obs 0.048
_refine_ls_shift/esd_max 0.152
_refine_ls_structure_factor_coef F
_refine_ls_weighting_details w=1/\s^2^
_refine_ls_weighting_scheme calc
_refine_ls_wR_factor_obs 0.035
_reflns_number_observed 1225
_reflns_number_total 2992
_reflns_observed_criterion |F~o~|>3\s(|F~o~|)
_cod_data_source_file oh1027.cif
_cod_data_source_block oh1027_structure_3_of_4
_cod_depositor_comments
;
The following automatic conversions were performed:

'_refine_ls_weighting_scheme' value 'w=1/\s^2^' was changed to
'calc'. New tag '_refine_ls_weighting_details' was created. The value
of the new tag was set to 'w=1/\s^2^'.

Automatic conversion script
Id: cif_fix_values 3143 2015-03-26 13:38:13Z robertas 
;
_cod_database_code 2001322

loop_
_space_group_symop_id
_space_group_symop_operation_xyz
1 x,y,z
2 -x+1/2,y+1/2,-z+1/2
3 -x,-y,-z
4 x+1/2,-y+1/2,z+1/2

loop_
_atom_site_label
_atom_site_fract_x
_atom_site_fract_y
_atom_site_fract_z
_atom_site_U_iso_or_equiv
O1 .22070(10) .2154(2) .5766(3) .0573(9)
O2 .20600(10) .3693(2) .1413(3) .0591(9)
C1 .31380(10) .3819(3) .6057(4) .0360(10)
C2 .2368(2) .3373(3) .6067(4) .0410(10)
C3 .1811(2) .4426(3) .6554(4) .0420(10)
C4 .1315(2) .4918(3) .4884(4) .0440(10)
C5 .0791(2) .3830(3) .3972(4) .0510(10)
C6 .0472(2) .4524(4) .2165(5) .0580(10)
C7 .0986(2) .5721(4) .1764(5) .0590(10)
C8 .1654(2) .5574(3) .3190(4) .0410(10)
C9 .2227(2) .4674(3) .2451(4) .0420(10)
C10 .2999(2) .5023(3) .2933(4) .0440(10)
C11 .32360(10) .5196(3) .5015(4) .0350(10)
C12 .4026(2) .5636(4) .5222(4) .0520(10)
C13 .4321(2) .5739(4) .7260(5) .0590(10)
C14 .4244(2) .4349(4) .8249(5) .066(2)
C15 .3449(2) .3909(3) .8106(4) .0510(10)
H1 .3410(10) .300(3) .544(4) ?
H31 .1500(10) .398(3) .747(4) ?
H32 .2060(10) .528(3) .719(4) ?
H4 .0990(10) .569(3) .542(4) ?
H51 .1080(10) .289(3) .368(4) ?
H52 .0430(10) .356(3) .482(4) ?
H61 .0420(10) .386(3) .110(4) ?
H62 -.004(2) .491(3) .230(4) ?
H71 .1120(10) .573(3) .045(4) ?
H72 .0750(10) .668(3) .191(4) ?
H8 .1880(10) .653(3) .354(3) ?
H101 .3300(10) .425(3) .239(4) ?
H102 .3110(10) .590(3) .226(4) ?
H11 .2920(10) .597(3) .554(3) ?
H121 .4320(10) .492(3) .455(4) ?
H122 .4070(10) .653(3) .457(4) ?
H131 .4860(10) .602(3) .741(4) ?
H132 .4050(10) .652(3) .793(4) ?
H141 .4540(10) .364(3) .769(4) ?
H142 .4460(10) .437(3) .957(4) ?
H151 .3380(10) .297(3) .875(4) ?
H152 .3170(10) .459(3) .874(4) ?

loop_
_geom_angle_atom_site_label_1
_geom_angle_atom_site_label_2
_geom_angle_atom_site_label_3
_geom_angle
_geom_angle_publ_flag
C2 C1 C11 111.0(3) no
C2 C1 C15 107.2(2) no
C11 C1 C15 111.5(2) no
O1 C2 C1 119.6(3) no
O1 C2 C3 121.1(3) no
C1 C2 C3 119.2(3) no
C2 C3 C4 114.0(2) no
C3 C4 C5 116.5(3) no
C3 C4 C8 118.8(2) no
C5 C4 C8 103.1(2) no
C4 C5 C6 104.6(3) no
C5 C6 C7 106.3(2) no
C6 C7 C8 106.7(3) no
C4 C8 C7 101.3(2) no
C4 C8 C9 113.2(2) no
C7 C8 C9 111.9(2) no
O2 C9 C8 120.4(3) no
O2 C9 C10 120.3(3) no
C8 C9 C10 119.3(3) no
C9 C10 C11 116.3(2) no
C1 C11 C10 110.3(2) no
C1 C11 C12 110.1(2) no
C10 C11 C12 108.6(2) no
C11 C12 C13 112.2(3) no
C12 C13 C14 110.6(3) no
C13 C14 C15 109.8(3) no
C1 C15 C14 111.3(3) no

loop_
_geom_bond_atom_site_label_1
_geom_bond_atom_site_label_2
_geom_bond_distance
_geom_bond_publ_flag
O1 C2 1.227(4) no
O2 C9 1.229(4) no
C1 C2 1.504(4) no
C1 C11 1.543(3) yes
C1 C15 1.545(4) no
C2 C3 1.518(4) no
C3 C4 1.533(4) no
C4 C5 1.543(4) no
C4 C8 1.560(4) yes
C5 C6 1.541(4) no
C6 C7 1.545(5) no
C7 C8 1.557(4) no
C8 C9 1.511(4) no
C9 C10 1.498(4) no
C10 C11 1.539(4) no
C11 C12 1.535(4) no
C12 C13 1.529(4) no
C13 C14 1.529(5) no
C14 C15 1.542(5) no

loop_
_geom_torsion_atom_site_label_1
_geom_torsion_atom_site_label_2
_geom_torsion_atom_site_label_3
_geom_torsion_atom_site_label_4
_geom_torsion
_geom_torsion_publ_flag
C2 C1 C11 C10 -65.1(3) yes
C3 C4 C8 C9 52.6(4) yes
